data_2201609
loop_
_publ_author_name
'Jill Fuss'
' Valerie C. Pierre '
' Karl A. Tupper '

_publ_section_title
Carbonyl(\h^5^-pentamethylcyclopentadienyl)(triflato-<i>O</i>)(triisopropylphosphine-<i>P</i>)ruthenium(II)
_journal_issue 9
_journal_name_full 'Acta Crystallographica Section E'
_journal_page_first m482
_journal_page_last m483
_journal_paper_doi 10.1107/S1600536802013399
_journal_volume 58
_journal_year 2002
_chemical_formula_iupac '[Ru (C F3 O3 S) (C10 H15) (C9 H21 P) (C O)]'
_chemical_formula_moiety 'C21 H36 F3 O4 P Ru S'
_chemical_formula_sum 'C21 H36 F3 O4 P Ru S'
_chemical_formula_weight 573.60
_chemical_name_systematic
;
 ?
;
_space_group_IT_number 14
_symmetry_cell_setting monoclinic
_symmetry_space_group_name_Hall '-P 2ybc'
_symmetry_space_group_name_H-M 'P 1 21/c 1'
_atom_sites_solution_hydrogens geom
_atom_sites_solution_primary direct
_atom_sites_solution_secondary difmap
_audit_creation_method SHELXL
_cell_angle_alpha 90.00
_cell_angle_beta 98.7960(10)
_cell_angle_gamma 90.00
_cell_formula_units_Z 4
_cell_length_a 16.0560(10)
_cell_length_b 9.1258(5)
_cell_length_c 17.0050(10)
_cell_measurement_reflns_used 4749
_cell_measurement_temperature 128(2)
_cell_measurement_theta_max 24.73
_cell_measurement_theta_min 1.73
_cell_volume 2462.3(3)
_computing_cell_refinement 'SAINT (Siemens, 1995)'
_computing_data_collection 'SMART (Bruker, 1999)'
_computing_data_reduction SAINT
_computing_molecular_graphics 'TEXSAN (Molecular Structure Corporation, 1992)'
_computing_publication_material SHELXL97
_computing_structure_refinement 'SHELXL97 (Sheldrick, 1995)'
_computing_structure_solution 'SIR92 (Altomare et al., 1993)'
_diffrn_ambient_temperature 128(2)
_diffrn_measured_fraction_theta_full 0.962
_diffrn_measured_fraction_theta_max 0.962
_diffrn_measurement_device 'SMART CCD'
_diffrn_measurement_method \w
_diffrn_radiation_monochromator graphite
_diffrn_radiation_source 'fine-focus sealed tube'
_diffrn_radiation_type MoK\a
_diffrn_radiation_wavelength 0.71073
_diffrn_reflns_av_R_equivalents 0.0470
_diffrn_reflns_av_sigmaI/netI 0.0586
_diffrn_reflns_limit_h_max 18
_diffrn_reflns_limit_h_min -6
_diffrn_reflns_limit_k_max 10
_diffrn_reflns_limit_k_min -10
_diffrn_reflns_limit_l_max 19
_diffrn_reflns_limit_l_min -19
_diffrn_reflns_number 10547
_diffrn_reflns_theta_full 24.68
_diffrn_reflns_theta_max 24.68
_diffrn_reflns_theta_min 2.42
_diffrn_standards_number 0
_exptl_absorpt_coefficient_mu 0.833
_exptl_absorpt_correction_T_max 0.91
_exptl_absorpt_correction_T_min 0.81
_exptl_absorpt_correction_type empirical
_exptl_absorpt_process_details '(Blessing, 1995)'
_exptl_crystal_colour orange
_exptl_crystal_density_diffrn 1.547
_exptl_crystal_density_meas ?
_exptl_crystal_description tablet
_exptl_crystal_F_000 1184
_exptl_crystal_size_max 0.27
_exptl_crystal_size_mid 0.13
_exptl_crystal_size_min 0.08
_refine_diff_density_max 0.704
_refine_diff_density_min -0.705
_refine_ls_extinction_method none
_refine_ls_goodness_of_fit_all 1.047
_refine_ls_goodness_of_fit_ref 1.080
_refine_ls_hydrogen_treatment constr
_refine_ls_matrix_type full
_refine_ls_number_parameters 280
_refine_ls_number_reflns 4035
_refine_ls_number_restraints 0
_refine_ls_restrained_S_all 1.049
_refine_ls_restrained_S_obs 1.080
_refine_ls_R_factor_all 0.0536
_refine_ls_R_factor_gt 0.0378
_refine_ls_shift/esd_mean 0.008
_refine_ls_shift/su_max -0.042
_refine_ls_structure_factor_coef Fsqd
_refine_ls_weighting_scheme calc
_refine_ls_wR_factor_all 0.0969
_refine_ls_wR_factor_ref 0.0886
_reflns_number_gt 3238
_reflns_number_total 4036
_reflns_threshold_expression I>2\s(I)
_cod_data_source_file om6100.cif
_cod_data_source_block I
_cod_depositor_comments
;
The following automatic conversions were performed:
'_geom_bond_publ_flag' value 'Y' changed to 'y' according to
'/home/saulius/struct/CIF-dictionaries/cif_core.dic' dictionary named
'cif_core.dic' version 2.4.1 from 2010-06-29 (8 times).

Automatic conversion script
Id: cif_fix_enum 1527 2010-12-29 10:47:43Z saulius 

The following automatic conversions were performed:

'_geom_bond_publ_flag' value 'Y' changed to 'y' according to
/home/saulius/struct/CIF-dictionaries/cif_core.dic dictionary named
'cif_core.dic' version 2.4.1 from 2010-06-29 (8
times).

'_geom_angle_publ_flag' value 'Y' changed to 'y' according
to /home/saulius/struct/CIF-dictionaries/cif_core.dic dictionary
named 'cif_core.dic' version 2.4.1 from 2010-06-29 (3 times).

Automatic conversion script
Id: cif_fix_values 1715 2011-07-08 13:25:40Z adriana 

The following automatic conversions were performed:

'_exptl_crystal_density_meas' value 'not measured' was changed to '?'
- the value is perceived as not measured.

Automatic conversion script
Id: cif_fix_values 3008 2015-01-20 13:52:24Z robertas 
;
_cod_original_sg_symbol_H-M 'P 21/c'
_cod_database_code 2201609
_cod_database_fobs_code 2201609

loop_
_symmetry_equiv_pos_as_xyz
'x, y, z'
'-x, y+1/2, -z+1/2'
'-x, -y, -z'
'x, -y-1/2, z-1/2'

loop_
_atom_site_aniso_label
_atom_site_aniso_U_11
_atom_site_aniso_U_22
_atom_site_aniso_U_33
_atom_site_aniso_U_12
_atom_site_aniso_U_13
_atom_site_aniso_U_23
Ru1 0.0141(2) 0.0187(2) 0.0119(2) 0.00015(14) 0.00332(13) -0.00071(13)
S1 0.0236(6) 0.0203(5) 0.0154(5) -0.0016(4) 0.0059(4) -0.0017(4)
P1 0.0160(5) 0.0185(6) 0.0118(5) 0.0008(4) 0.0035(4) 0.0001(4)
F1 0.068(2) 0.0222(15) 0.054(2) -0.0011(14) 0.003(2) 0.0083(13)
F2 0.060(2) 0.038(2) 0.0276(15) -0.0072(14) 0.0083(13) -0.0211(12)
F3 0.033(2) 0.050(2) 0.055(2) -0.0173(14) 0.0197(14) -0.0232(15)
O1 0.034(2) 0.038(2) 0.036(2) -0.0055(15) 0.011(2) 0.015(2)
O2 0.022(2) 0.023(2) 0.0124(13) -0.0021(12) 0.0040(12) -0.0017(11)
O3 0.043(2) 0.025(2) 0.0155(15) 0.0033(14) 0.0052(14) 0.0013(12)
O4 0.026(2) 0.042(2) 0.028(2) -0.0046(15) 0.0137(14) -0.0050(14)
C1 0.018(2) 0.026(2) 0.024(2) 0.001(2) 0.003(2) -0.003(2)
C2 0.028(2) 0.025(2) 0.015(2) 0.003(2) 0.002(2) -0.005(2)
C3 0.030(3) 0.036(3) 0.028(2) 0.007(2) 0.003(2) -0.012(2)
C4 0.050(3) 0.021(2) 0.028(2) -0.005(2) 0.008(2) -0.012(2)
C5 0.016(2) 0.025(2) 0.016(2) 0.004(2) -0.001(2) -0.001(2)
C6 0.028(2) 0.029(3) 0.018(2) 0.009(2) 0.001(2) 0.006(2)
C7 0.026(2) 0.028(2) 0.022(2) -0.001(2) -0.002(2) -0.003(2)
C8 0.021(2) 0.032(2) 0.021(2) 0.001(2) 0.007(2) 0.006(2)
C9 0.034(3) 0.039(3) 0.024(2) -0.004(2) 0.008(2) 0.005(2)
C10 0.028(3) 0.029(3) 0.027(2) -0.007(2) 0.007(2) 0.004(2)
C11 0.035(3) 0.022(2) 0.024(2) -0.002(2) 0.008(2) -0.005(2)
C12 0.014(2) 0.035(3) 0.017(2) 0.003(2) -0.001(2) -0.001(2)
C13 0.018(2) 0.028(2) 0.021(2) -0.002(2) 0.003(2) -0.002(2)
C14 0.015(2) 0.035(3) 0.022(2) 0.000(2) 0.002(2) -0.004(2)
C15 0.021(2) 0.027(2) 0.021(2) 0.008(2) -0.005(2) 0.000(2)
C16 0.018(2) 0.026(2) 0.016(2) 0.004(2) -0.002(2) 0.003(2)
C17 0.022(2) 0.041(3) 0.018(2) 0.000(2) 0.001(2) -0.010(2)
C18 0.024(3) 0.041(3) 0.031(3) -0.012(2) 0.003(2) -0.009(2)
C19 0.020(3) 0.062(3) 0.033(3) -0.002(2) 0.010(2) -0.012(2)
C20 0.033(3) 0.028(3) 0.039(3) 0.010(2) 0.000(2) -0.001(2)
C21 0.035(3) 0.035(3) 0.024(2) 0.002(2) -0.002(2) 0.010(2)

loop_
_atom_site_label
_atom_site_fract_x
_atom_site_fract_y
_atom_site_fract_z
_atom_site_U_iso_or_equiv
_atom_site_thermal_displace_type
_atom_site_calc_flag
_atom_site_refinement_flags
_atom_site_occupancy
_atom_site_disorder_group
_atom_site_type_symbol
Ru1 0.80665(2) 0.14945(3) 0.35101(2) 0.01478(12) Uani d . 1 . Ru
S1 0.75355(6) -0.03166(11) 0.18512(6) 0.0195(2) Uani d . 1 . S
P1 0.66998(6) 0.23037(11) 0.37238(6) 0.0153(2) Uani d . 1 . P
F1 0.7381(2) -0.3146(3) 0.2030(2) 0.0488(8) Uani d . 1 . F
F2 0.6913(2) -0.2357(3) 0.08565(15) 0.0418(7) Uani d . 1 . F
F3 0.6200(2) -0.2004(3) 0.1809(2) 0.0447(7) Uani d . 1 . F
O1 0.8313(2) 0.3853(3) 0.2333(2) 0.0355(8) Uani d . 1 . O
O2 0.7418(2) -0.0146(3) 0.26915(15) 0.0187(6) Uani d . 1 . O
O3 0.7069(2) 0.0721(3) 0.1325(2) 0.0276(7) Uani d . 1 . O
O4 0.8379(2) -0.0609(3) 0.1728(2) 0.0309(7) Uani d . 1 . O
C1 0.8128(3) 0.2949(5) 0.2753(2) 0.0227(9) Uani d . 1 . C
C2 0.6732(3) 0.3967(4) 0.4354(2) 0.0224(10) Uani d . 1 . C
H2 0.7011(3) 0.3654(4) 0.4894(2) 0.027 Uiso calc R 1 . H
C3 0.5857(3) 0.4568(5) 0.4474(3) 0.0315(11) Uani d . 1 . C
H3A 0.5512(3) 0.3765(5) 0.4630(3) 0.038 Uiso calc R 1 . H
H3B 0.5578(3) 0.5003(5) 0.3976(3) 0.038 Uiso calc R 1 . H
H3C 0.5930(3) 0.5316(5) 0.4893(3) 0.038 Uiso calc R 1 . H
C4 0.7275(3) 0.5198(5) 0.4112(3) 0.0328(11) Uani d . 1 . C
H4A 0.7826(3) 0.4807(5) 0.4037(3) 0.039 Uiso calc R 1 . H
H4B 0.7352(3) 0.5947(5) 0.4530(3) 0.039 Uiso calc R 1 . H
H4C 0.6999(3) 0.5635(5) 0.3613(3) 0.039 Uiso calc R 1 . H
C5 0.5909(2) 0.2789(4) 0.2842(2) 0.0192(9) Uani d . 1 . C
H5 0.5470(2) 0.3387(4) 0.3053(2) 0.023 Uiso calc R 1 . H
C6 0.6269(3) 0.3780(5) 0.2245(2) 0.0251(10) Uani d . 1 . C
H6A 0.6572(3) 0.4602(5) 0.2528(2) 0.030 Uiso calc R 1 . H
H6B 0.5807(3) 0.4157(5) 0.1853(2) 0.030 Uiso calc R 1 . H
H6C 0.6657(3) 0.3214(5) 0.1971(2) 0.030 Uiso calc R 1 . H
C7 0.5437(3) 0.1512(5) 0.2393(2) 0.0261(10) Uani d . 1 . C
H7A 0.5204(3) 0.0877(5) 0.2770(2) 0.031 Uiso calc R 1 . H
H7B 0.5826(3) 0.0948(5) 0.2120(2) 0.031 Uiso calc R 1 . H
H7C 0.4977(3) 0.1894(5) 0.2001(2) 0.031 Uiso calc R 1 . H
C8 0.6072(3) 0.0981(5) 0.4242(2) 0.0240(10) Uani d . 1 . C
H8 0.5464(3) 0.1243(5) 0.4084(2) 0.029 Uiso calc R 1 . H
C9 0.6256(3) 0.1052(5) 0.5148(3) 0.0320(11) Uani d . 1 . C
H9A 0.6186(3) 0.2062(5) 0.5323(3) 0.038 Uiso calc R 1 . H
H9B 0.6835(3) 0.0730(5) 0.5329(3) 0.038 Uiso calc R 1 . H
H9C 0.5863(3) 0.0411(5) 0.5373(3) 0.038 Uiso calc R 1 . H
C10 0.6178(3) -0.0594(5) 0.3964(3) 0.0277(10) Uani d . 1 . C
H10A 0.6059(3) -0.0634(5) 0.3382(3) 0.033 Uiso calc R 1 . H
H10B 0.5785(3) -0.1236(5) 0.4189(3) 0.033 Uiso calc R 1 . H
H10C 0.6757(3) -0.0919(5) 0.4144(3) 0.033 Uiso calc R 1 . H
C11 0.6981(3) -0.2056(5) 0.1631(2) 0.0266(10) Uani d . 1 . C
C12 0.8806(2) 0.1778(5) 0.4713(2) 0.0222(10) Uani d . 1 . C
C13 0.9300(3) 0.2246(5) 0.4117(2) 0.0226(9) Uani d . 1 . C
C14 0.9438(3) 0.0991(5) 0.3642(2) 0.0242(10) Uani d . 1 . C
C15 0.9039(3) -0.0229(5) 0.3950(2) 0.0238(10) Uani d . 1 . C
C16 0.8661(2) 0.0229(5) 0.4613(2) 0.0206(9) Uani d . 1 . C
C17 0.8645(3) 0.2671(5) 0.5420(2) 0.0273(10) Uani d . 1 . C
H17A 0.8794(3) 0.3696(5) 0.5342(2) 0.033 Uiso calc R 1 . H
H17B 0.8988(3) 0.2290(5) 0.5903(2) 0.033 Uiso calc R 1 . H
H17C 0.8047(3) 0.2607(5) 0.5474(2) 0.033 Uiso calc R 1 . H
C18 0.9692(3) 0.3730(5) 0.4074(3) 0.0323(11) Uani d . 1 . C
H18A 0.9490(3) 0.4384(5) 0.4462(3) 0.039 Uiso calc R 1 . H
H18B 0.9534(3) 0.4133(5) 0.3538(3) 0.039 Uiso calc R 1 . H
H18C 1.0306(3) 0.3643(5) 0.4195(3) 0.039 Uiso calc R 1 . H
C19 0.9969(3) 0.0968(6) 0.2980(3) 0.0377(12) Uani d . 1 . C
H19A 1.0164(3) 0.1962(6) 0.2889(3) 0.045 Uiso calc R 1 . H
H19B 0.9630(3) 0.0600(6) 0.2491(3) 0.045 Uiso calc R 1 . H
H19C 1.0456(3) 0.0325(6) 0.3130(3) 0.045 Uiso calc R 1 . H
C20 0.9009(3) -0.1770(5) 0.3636(3) 0.0335(11) Uani d . 1 . C
H20A 0.8694(3) -0.2390(5) 0.3959(3) 0.040 Uiso calc R 1 . H
H20B 0.9584(3) -0.2148(5) 0.3663(3) 0.040 Uiso calc R 1 . H
H20C 0.8728(3) -0.1778(5) 0.3082(3) 0.040 Uiso calc R 1 . H
C21 0.8349(3) -0.0796(5) 0.5192(3) 0.0322(11) Uani d . 1 . C
H21A 0.8114(3) -0.0229(5) 0.5596(3) 0.039 Uiso calc R 1 . H
H21B 0.8818(3) -0.1398(5) 0.5451(3) 0.039 Uiso calc R 1 . H
H21C 0.7911(3) -0.1432(5) 0.4909(3) 0.039 Uiso calc R 1 . H

loop_
_atom_type_symbol
_atom_type_description
_atom_type_scat_dispersion_real
_atom_type_scat_dispersion_imag
_atom_type_scat_source
C C 0.0033 0.0016 'International Tables Vol C Tables 4.2.6.8 and 6.1.1.4'
H H 0.0000 0.0000 'International Tables Vol C Tables 4.2.6.8 and 6.1.1.4'
O O 0.0106 0.0060 'International Tables Vol C Tables 4.2.6.8 and 6.1.1.4'
F F 0.0171 0.0103 'International Tables Vol C Tables 4.2.6.8 and 6.1.1.4'
P P 0.1023 0.0942 'International Tables Vol C Tables 4.2.6.8 and 6.1.1.4'
S S 0.1246 0.1234 'International Tables Vol C Tables 4.2.6.8 and 6.1.1.4'
Ru Ru -1.2594 0.8363 'International Tables Vol C Tables 4.2.6.8 and 6.1.1.4'

loop_
_geom_angle_atom_site_label_1
_geom_angle_atom_site_label_2
_geom_angle_atom_site_label_3
_geom_angle
_geom_angle_publ_flag
C1 Ru1 O2 96.76(14) y
C1 Ru1 C13 87.9(2) ?
O2 Ru1 C13 144.71(13) ?
C1 Ru1 C12 118.5(2) ?
O2 Ru1 C12 143.07(13) ?
C13 Ru1 C12 38.15(15) ?
C1 Ru1 C14 93.5(2) ?
O2 Ru1 C14 106.80(13) ?
C13 Ru1 C14 37.92(15) ?
C12 Ru1 C14 63.21(15) ?
C1 Ru1 C15 128.1(2) ?
O2 Ru1 C15 88.39(13) ?
C13 Ru1 C15 62.3(2) ?
C12 Ru1 C15 62.01(15) ?
C14 Ru1 C15 37.0(2) ?
C1 Ru1 C16 150.3(2) ?
O2 Ru1 C16 105.89(13) ?
C13 Ru1 C16 62.52(15) ?
C12 Ru1 C16 37.24(15) ?
C14 Ru1 C16 62.0(2) ?
C15 Ru1 C16 36.47(14) ?
C1 Ru1 P1 91.82(13) y
O2 Ru1 P1 87.12(7) y
C13 Ru1 P1 127.81(11) ?
C12 Ru1 P1 101.41(11) ?
C14 Ru1 P1 164.38(11) ?
C15 Ru1 P1 140.04(11) ?
C16 Ru1 P1 108.00(11) ?
O4 S1 O3 116.6(2) ?
O4 S1 O2 115.2(2) ?
O3 S1 O2 113.8(2) ?
O4 S1 C11 104.5(2) ?
O3 S1 C11 104.7(2) ?
O2 S1 C11 99.1(2) ?
C2 P1 C5 103.0(2) ?
C2 P1 C8 103.0(2) ?
C5 P1 C8 100.4(2) ?
C2 P1 Ru1 113.23(14) ?
C5 P1 Ru1 118.58(13) ?
C8 P1 Ru1 116.33(14) ?
S1 O2 Ru1 124.5(2) ?
O1 C1 Ru1 168.2(4) ?
C4 C2 C3 110.1(4) ?
C4 C2 P1 114.6(3) ?
C3 C2 P1 114.8(3) ?
C4 C2 H2 105.4 ?
C3 C2 H2 105.4 ?
P1 C2 H2 105.4 ?
C2 C3 H3A 109.5 ?
C2 C3 H3B 109.5 ?
H3A C3 H3B 109.5 ?
C2 C3 H3C 109.5 ?
H3A C3 H3C 109.5 ?
H3B C3 H3C 109.5 ?
C2 C4 H4A 109.5 ?
C2 C4 H4B 109.5 ?
H4A C4 H4B 109.5 ?
C2 C4 H4C 109.5 ?
H4A C4 H4C 109.5 ?
H4B C4 H4C 109.5 ?
C7 C5 C6 109.0(3) ?
C7 C5 P1 116.4(3) ?
C6 C5 P1 113.1(3) ?
C7 C5 H5 105.8 ?
C6 C5 H5 105.8 ?
P1 C5 H5 105.8 ?
C5 C6 H6A 109.5 ?
C5 C6 H6B 109.5 ?
H6A C6 H6B 109.5 ?
C5 C6 H6C 109.5 ?
H6A C6 H6C 109.5 ?
H6B C6 H6C 109.5 ?
C5 C7 H7A 109.5 ?
C5 C7 H7B 109.5 ?
H7A C7 H7B 109.5 ?
C5 C7 H7C 109.5 ?
H7A C7 H7C 109.5 ?
H7B C7 H7C 109.5 ?
C9 C8 C10 109.8(4) ?
C9 C8 P1 114.3(3) ?
C10 C8 P1 111.5(3) ?
C9 C8 H8 107.0 ?
C10 C8 H8 107.0 ?
P1 C8 H8 106.9 ?
C8 C9 H9A 109.5 ?
C8 C9 H9B 109.5 ?
H9A C9 H9B 109.5 ?
C8 C9 H9C 109.5 ?
H9A C9 H9C 109.5 ?
H9B C9 H9C 109.5 ?
C8 C10 H10A 109.5 ?
C8 C10 H10B 109.5 ?
H10A C10 H10B 109.5 ?
C8 C10 H10C 109.5 ?
H10A C10 H10C 109.5 ?
H10B C10 H10C 109.5 ?
F1 C11 F3 108.2(4) ?
F1 C11 F2 108.2(4) ?
F3 C11 F2 107.0(4) ?
F1 C11 S1 111.5(3) ?
F3 C11 S1 111.6(3) ?
F2 C11 S1 110.2(3) ?
C16 C12 C13 107.7(4) ?
C16 C12 C17 125.5(4) ?
C13 C12 C17 125.5(4) ?
C16 C12 Ru1 73.9(2) ?
C13 C12 Ru1 70.2(2) ?
C17 C12 Ru1 131.7(3) ?
C14 C13 C12 107.9(4) ?
C14 C13 C18 126.1(4) ?
C12 C13 C18 125.5(4) ?
C14 C13 Ru1 72.1(2) ?
C12 C13 Ru1 71.7(2) ?
C18 C13 Ru1 127.8(3) ?
C15 C14 C13 107.4(4) ?
C15 C14 C19 126.8(4) ?
C13 C14 C19 125.6(4) ?
C15 C14 Ru1 72.8(2) ?
C13 C14 Ru1 69.9(2) ?
C19 C14 Ru1 126.1(3) ?
C14 C15 C16 109.4(4) ?
C14 C15 C20 126.4(4) ?
C16 C15 C20 124.2(4) ?
C14 C15 Ru1 70.2(2) ?
C16 C15 Ru1 72.6(2) ?
C20 C15 Ru1 123.4(3) ?
C15 C16 C12 107.5(4) ?
C15 C16 C21 124.3(4) ?
C12 C16 C21 126.9(4) ?
C15 C16 Ru1 70.9(2) ?
C12 C16 Ru1 68.9(2) ?
C21 C16 Ru1 135.7(3) ?
C12 C17 H17A 109.5 ?
C12 C17 H17B 109.5 ?
H17A C17 H17B 109.5 ?
C12 C17 H17C 109.5 ?
H17A C17 H17C 109.5 ?
H17B C17 H17C 109.5 ?
C13 C18 H18A 109.5 ?
C13 C18 H18B 109.5 ?
H18A C18 H18B 109.5 ?
C13 C18 H18C 109.5 ?
H18A C18 H18C 109.5 ?
H18B C18 H18C 109.5 ?
C14 C19 H19A 109.5 ?
C14 C19 H19B 109.5 ?
H19A C19 H19B 109.5 ?
C14 C19 H19C 109.5 ?
H19A C19 H19C 109.5 ?
H19B C19 H19C 109.5 ?
C15 C20 H20A 109.5 ?
C15 C20 H20B 109.5 ?
H20A C20 H20B 109.5 ?
C15 C20 H20C 109.5 ?
H20A C20 H20C 109.5 ?
H20B C20 H20C 109.5 ?
C16 C21 H21A 109.5 ?
C16 C21 H21B 109.5 ?
H21A C21 H21B 109.5 ?
C16 C21 H21C 109.5 ?
H21A C21 H21C 109.5 ?
H21B C21 H21C 109.5 ?

loop_
_geom_bond_atom_site_label_1
_geom_bond_atom_site_label_2
_geom_bond_site_symmetry_2
_geom_bond_distance
_geom_bond_publ_flag
Ru1 C1 . 1.862(4) y
Ru1 O2 . 2.195(3) y
Ru1 C13 . 2.198(4) y
Ru1 C12 . 2.218(4) y
Ru1 C14 . 2.227(4) y
Ru1 C15 . 2.261(4) y
Ru1 C16 . 2.284(4) y
Ru1 P1 . 2.3952(11) y
S1 O4 . 1.427(3) ?
S1 O3 . 1.433(3) ?
S1 O2 . 1.478(3) ?
S1 C11 . 1.830(4) ?
P1 C2 . 1.854(4) ?
P1 C5 . 1.864(4) ?
P1 C8 . 1.877(4) ?
F1 C11 . 1.315(5) ?
F2 C11 . 1.334(5) ?
F3 C11 . 1.334(5) ?
O1 C1 . 1.159(5) ?
C2 C4 . 1.516(6) ?
C2 C3 . 1.551(6) ?
C2 H2 . 1.00 ?
C3 H3A . 0.98 ?
C3 H3B . 0.98 ?
C3 H3C . 0.98 ?
C4 H4A . 0.98 ?
C4 H4B . 0.98 ?
C4 H4C . 0.98 ?
C5 C7 . 1.529(5) ?
C5 C6 . 1.538(6) ?
C5 H5 . 1.00 ?
C6 H6A . 0.98 ?
C6 H6B . 0.98 ?
C6 H6C . 0.98 ?
C7 H7A . 0.98 ?
C7 H7B . 0.98 ?
C7 H7C . 0.98 ?
C8 C9 . 1.525(6) ?
C8 C10 . 1.530(6) ?
C8 H8 . 1.00 ?
C9 H9A . 0.98 ?
C9 H9B . 0.98 ?
C9 H9C . 0.98 ?
C10 H10A . 0.98 ?
C10 H10B . 0.98 ?
C10 H10C . 0.98 ?
C12 C16 . 1.439(6) ?
C12 C13 . 1.443(6) ?
C12 C17 . 1.507(6) ?
C13 C14 . 1.438(6) ?
C13 C18 . 1.500(6) ?
C14 C15 . 1.423(6) ?
C14 C19 . 1.513(6) ?
C15 C16 . 1.422(6) ?
C15 C20 . 1.503(6) ?
C16 C21 . 1.499(6) ?
C17 H17A . 0.98 ?
C17 H17B . 0.98 ?
C17 H17C . 0.98 ?
C18 H18A . 0.98 ?
C18 H18B . 0.98 ?
C18 H18C . 0.98 ?
C19 H19A . 0.98 ?
C19 H19B . 0.98 ?
C19 H19C . 0.98 ?
C20 H20A . 0.98 ?
C20 H20B . 0.98 ?
C20 H20C . 0.98 ?
C21 H21A . 0.98 ?
C21 H21B . 0.98 ?
C21 H21C . 0.98 ?

loop_
_geom_torsion_atom_site_label_1
_geom_torsion_atom_site_label_2
_geom_torsion_atom_site_label_3
_geom_torsion_atom_site_label_4
_geom_torsion
C1 Ru1 P1 C2 -77.6(2)
O2 Ru1 P1 C2 -174.3(2)
C13 Ru1 P1 C2 11.1(2)
C12 Ru1 P1 C2 41.9(2)
C14 Ru1 P1 C2 32.2(5)
C15 Ru1 P1 C2 101.6(2)
C16 Ru1 P1 C2 79.9(2)
C1 Ru1 P1 C5 43.3(2)
O2 Ru1 P1 C5 -53.4(2)
C13 Ru1 P1 C5 132.0(2)
C12 Ru1 P1 C5 162.8(2)
C14 Ru1 P1 C5 153.1(5)
C15 Ru1 P1 C5 -137.5(2)
C16 Ru1 P1 C5 -159.2(2)
C1 Ru1 P1 C8 163.3(2)
O2 Ru1 P1 C8 66.6(2)
C13 Ru1 P1 C8 -108.0(2)
C12 Ru1 P1 C8 -77.2(2)
C14 Ru1 P1 C8 -86.9(5)
C15 Ru1 P1 C8 -17.5(2)
C16 Ru1 P1 C8 -39.2(2)
O4 S1 O2 Ru1 58.5(2)
O3 S1 O2 Ru1 -80.0(2)
C11 S1 O2 Ru1 169.4(2)
C1 Ru1 O2 S1 32.7(2)
C13 Ru1 O2 S1 -63.2(3)
C12 Ru1 O2 S1 -130.5(2)
C14 Ru1 O2 S1 -63.0(2)
C15 Ru1 O2 S1 -95.5(2)
C16 Ru1 O2 S1 -127.9(2)
P1 Ru1 O2 S1 124.2(2)
O2 Ru1 C1 O1 -126.5(18)
C13 Ru1 C1 O1 18.4(18)
C12 Ru1 C1 O1 42.1(19)
C14 Ru1 C1 O1 -19.1(18)
C15 Ru1 C1 O1 -33.3(19)
C16 Ru1 C1 O1 13.(2)
P1 Ru1 C1 O1 146.2(18)
C5 P1 C2 C4 -81.0(3)
C8 P1 C2 C4 174.9(3)
Ru1 P1 C2 C4 48.4(3)
C5 P1 C2 C3 48.0(3)
C8 P1 C2 C3 -56.2(3)
Ru1 P1 C2 C3 177.3(3)
C2 P1 C5 C7 -153.4(3)
C8 P1 C5 C7 -47.3(3)
Ru1 P1 C5 C7 80.6(3)
C2 P1 C5 C6 79.1(3)
C8 P1 C5 C6 -174.7(3)
Ru1 P1 C5 C6 -46.9(3)
C2 P1 C8 C9 -38.5(4)
C5 P1 C8 C9 -144.6(3)
Ru1 P1 C8 C9 86.0(3)
C2 P1 C8 C10 -163.7(3)
C5 P1 C8 C10 90.2(3)
Ru1 P1 C8 C10 -39.2(3)
O4 S1 C11 F1 51.8(3)
O3 S1 C11 F1 174.9(3)
O2 S1 C11 F1 -67.4(3)
O4 S1 C11 F3 172.8(3)
O3 S1 C11 F3 -64.0(3)
O2 S1 C11 F3 53.7(3)
O4 S1 C11 F2 -68.4(3)
O3 S1 C11 F2 54.7(3)
O2 S1 C11 F2 172.4(3)
C1 Ru1 C12 C16 -156.8(2)
O2 Ru1 C12 C16 4.2(3)
C13 Ru1 C12 C16 -116.1(3)
C14 Ru1 C12 C16 -78.1(3)
C15 Ru1 C12 C16 -36.3(2)
P1 Ru1 C12 C16 104.8(2)
C1 Ru1 C12 C13 -40.6(3)
O2 Ru1 C12 C13 120.4(3)
C14 Ru1 C12 C13 38.0(2)
C15 Ru1 C12 C13 79.8(3)
C16 Ru1 C12 C13 116.1(3)
P1 Ru1 C12 C13 -139.1(2)
C1 Ru1 C12 C17 79.7(4)
O2 Ru1 C12 C17 -119.3(4)
C13 Ru1 C12 C17 120.3(5)
C14 Ru1 C12 C17 158.3(5)
C15 Ru1 C12 C17 -159.9(5)
C16 Ru1 C12 C17 -123.6(5)
P1 Ru1 C12 C17 -18.8(4)
C16 C12 C13 C14 1.4(4)
C17 C12 C13 C14 168.8(4)
Ru1 C12 C13 C14 -63.5(3)
C16 C12 C13 C18 -171.3(4)
C17 C12 C13 C18 -3.8(7)
Ru1 C12 C13 C18 123.9(4)
C16 C12 C13 Ru1 64.9(3)
C17 C12 C13 Ru1 -127.7(4)
C1 Ru1 C13 C14 -98.4(3)
O2 Ru1 C13 C14 0.4(4)
C12 Ru1 C13 C14 116.6(4)
C15 Ru1 C13 C14 37.4(2)
C16 Ru1 C13 C14 78.8(3)
P1 Ru1 C13 C14 170.9(2)
C1 Ru1 C13 C12 145.1(3)
O2 Ru1 C13 C12 -116.2(3)
C14 Ru1 C13 C12 -116.6(4)
C15 Ru1 C13 C12 -79.1(3)
C16 Ru1 C13 C12 -37.8(2)
P1 Ru1 C13 C12 54.4(3)
C1 Ru1 C13 C18 23.9(4)
O2 Ru1 C13 C18 122.7(3)
C12 Ru1 C13 C18 -121.1(5)
C14 Ru1 C13 C18 122.3(5)
C15 Ru1 C13 C18 159.8(4)
C16 Ru1 C13 C18 -158.9(4)
P1 Ru1 C13 C18 -66.8(4)
C12 C13 C14 C15 -0.5(5)
C18 C13 C14 C15 172.1(4)
Ru1 C13 C14 C15 -63.6(3)
C12 C13 C14 C19 -176.2(4)
C18 C13 C14 C19 -3.6(7)
Ru1 C13 C14 C19 120.6(4)
C12 C13 C14 Ru1 63.2(3)
C18 C13 C14 Ru1 -124.2(4)
C1 Ru1 C14 C15 -161.4(3)
O2 Ru1 C14 C15 -63.3(2)
C13 Ru1 C14 C15 116.5(3)
C12 Ru1 C14 C15 78.3(3)
C16 Ru1 C14 C15 36.1(2)
P1 Ru1 C14 C15 89.0(5)
C1 Ru1 C14 C13 82.1(3)
O2 Ru1 C14 C13 -179.8(2)
C12 Ru1 C14 C13 -38.2(2)
C15 Ru1 C14 C13 -116.5(3)
C16 Ru1 C14 C13 -80.4(3)
P1 Ru1 C14 C13 -27.5(6)
C1 Ru1 C14 C19 -38.0(4)
O2 Ru1 C14 C19 60.1(4)
C13 Ru1 C14 C19 -120.1(5)
C12 Ru1 C14 C19 -158.3(4)
C15 Ru1 C14 C19 123.4(5)
C16 Ru1 C14 C19 159.5(4)
P1 Ru1 C14 C19 -147.6(3)
C13 C14 C15 C16 -0.7(5)
C19 C14 C15 C16 175.0(4)
Ru1 C14 C15 C16 -62.4(3)
C13 C14 C15 C20 179.2(4)
C19 C14 C15 C20 -5.1(7)
Ru1 C14 C15 C20 117.5(4)
C13 C14 C15 Ru1 61.8(3)
C19 C14 C15 Ru1 -122.6(4)
C1 Ru1 C15 C14 23.9(3)
O2 Ru1 C15 C14 121.2(2)
C13 Ru1 C15 C14 -38.4(2)
C12 Ru1 C15 C14 -81.8(3)
C16 Ru1 C15 C14 -118.9(4)
P1 Ru1 C15 C14 -155.2(2)
C1 Ru1 C15 C16 142.7(3)
O2 Ru1 C15 C16 -119.9(2)
C13 Ru1 C15 C16 80.5(3)
C12 Ru1 C15 C16 37.1(2)
C14 Ru1 C15 C16 118.9(4)
C16 Ru1 C15 C16 0.0000(10)
P1 Ru1 C15 C16 -36.3(3)
C1 Ru1 C15 C20 -97.4(4)
O2 Ru1 C15 C20 0.0(4)
C13 Ru1 C15 C20 -159.6(4)
C12 Ru1 C15 C20 157.0(4)
C14 Ru1 C15 C20 -121.2(5)
C16 Ru1 C15 C20 119.9(5)
P1 Ru1 C15 C20 83.6(4)
C14 C15 C16 C12 1.5(5)
C20 C15 C16 C12 -178.4(4)
Ru1 C15 C16 C12 -59.4(3)
C14 C15 C16 C21 -166.3(4)
C20 C15 C16 C21 13.8(6)
Ru1 C15 C16 C21 132.8(4)
C14 C15 C16 Ru1 60.9(3)
C20 C15 C16 Ru1 -119.0(4)
C13 C12 C16 C15 -1.8(4)
C17 C12 C16 C15 -169.2(4)
Ru1 C12 C16 C15 60.7(3)
C13 C12 C16 C21 165.6(4)
C17 C12 C16 C21 -1.8(7)
Ru1 C12 C16 C21 -132.0(4)
C13 C12 C16 Ru1 -62.4(3)
C17 C12 C16 Ru1 130.2(4)
C1 Ru1 C16 C15 -74.0(4)
O2 Ru1 C16 C15 64.3(3)
C13 Ru1 C16 C15 -79.7(3)
C12 Ru1 C16 C15 -118.4(4)
C14 Ru1 C16 C15 -36.6(2)
P1 Ru1 C16 C15 156.4(2)
C1 Ru1 C16 C12 44.4(4)
O2 Ru1 C16 C12 -177.4(2)
C13 Ru1 C16 C12 38.7(2)
C14 Ru1 C16 C12 81.8(3)
C15 Ru1 C16 C12 118.4(4)
P1 Ru1 C16 C12 -85.2(2)
C1 Ru1 C16 C21 166.0(4)
O2 Ru1 C16 C21 -55.7(4)
C13 Ru1 C16 C21 160.3(5)
C12 Ru1 C16 C21 121.7(5)
C14 Ru1 C16 C21 -156.6(5)
C15 Ru1 C16 C21 -120.0(5)
P1 Ru1 C16 C21 36.5(4)
